data_7126524
loop_
_publ_author_name
'Cui, Yunshu'
'Xiang, Libo'
'Wang, Junyi'
'Li, Chunlei'
'Hao, Wei'
'Ye, Qing'

_publ_section_title
;
 Storage and release of two electrons from an electron-rich carbon-carbon
 bond: boron mediated reversible coupling of DMAP and 9-azajulolidine.
;
_journal_issue 50
_journal_name_full 'Chemical communications (Cambridge, England)'
_journal_page_first 6794
_journal_page_last 6797
_journal_paper_doi 10.1039/d0cc01575j
_journal_volume 56
_journal_year 2020
_chemical_formula_moiety 'C86 H100 B2 N8'
_chemical_formula_sum 'C86 H100 B2 N8'
_chemical_formula_weight 1267.37
_space_group_crystal_system monoclinic
_space_group_IT_number 14
_space_group_name_Hall '-P 2yn'
_space_group_name_H-M_alt 'P 1 21/n 1'
_atom_sites_solution_hydrogens geom
_audit_creation_date 2019-12-27
_audit_creation_method
;
Olex2 1.3
(compiled 2019.09.11 svn.r3662 for OlexSys, GUI svn.r5938)
;
_audit_update_record
;
2020-02-27 deposited with the CCDC.	2020-05-12 downloaded from the CCDC.
;
_cell_angle_alpha 90
_cell_angle_beta 111.157(3)
_cell_angle_gamma 90
_cell_formula_units_Z 4
_cell_length_a 17.282(2)
_cell_length_b 30.185(4)
_cell_length_c 18.933(2)
_cell_measurement_reflns_used 9486
_cell_measurement_temperature 99.92
_cell_measurement_theta_max 24.70
_cell_measurement_theta_min 2.30
_cell_volume 9210.8(19)
_computing_cell_refinement 'SAINT V8.38A (?, 2016)'
_computing_data_reduction 'SAINT V8.38A (?, 2016)'
_computing_structure_refinement 'XL n/a (Sheldrick, 2008)'
_computing_structure_solution 'SHELXT 2014/5 (Sheldrick, 2014)'
_diffrn_ambient_temperature 99.92
_diffrn_measured_fraction_theta_full 0.997
_diffrn_measured_fraction_theta_max 0.997
_diffrn_measurement_device_type 'Bruker APEX-II CCD'
_diffrn_measurement_method '\f and \w scans'
_diffrn_radiation_type MoK\a
_diffrn_radiation_wavelength 0.71073
_diffrn_reflns_av_R_equivalents 0.1113
_diffrn_reflns_av_unetI/netI 0.0954
_diffrn_reflns_Laue_measured_fraction_full 0.997
_diffrn_reflns_Laue_measured_fraction_max 0.997
_diffrn_reflns_limit_h_max 20
_diffrn_reflns_limit_h_min -20
_diffrn_reflns_limit_k_max 35
_diffrn_reflns_limit_k_min -35
_diffrn_reflns_limit_l_max 21
_diffrn_reflns_limit_l_min -22
_diffrn_reflns_number 88147
_diffrn_reflns_point_group_measured_fraction_full 0.997
_diffrn_reflns_point_group_measured_fraction_max 0.997
_diffrn_reflns_theta_full 24.774
_diffrn_reflns_theta_max 24.774
_diffrn_reflns_theta_min 2.296
_diffrn_standards_number 0
_exptl_absorpt_coefficient_mu 0.053
_exptl_absorpt_correction_T_max 0.7451
_exptl_absorpt_correction_T_min 0.6499
_exptl_absorpt_correction_type multi-scan
_exptl_absorpt_process_details
;
SADABS-2016/2 (Bruker,2016/2) was used for absorption correction.
wR2(int) was 0.0831 before and 0.0602 after correction.
The Ratio of minimum to maximum transmission is 0.8722.
The \l/2 correction factor is Not present.
;
_exptl_crystal_colour 'clear violet'
_exptl_crystal_colour_lustre clear
_exptl_crystal_colour_primary violet
_exptl_crystal_density_diffrn 0.914
_exptl_crystal_description prism
_exptl_crystal_F_000 2728
_exptl_crystal_size_max 0.2
_exptl_crystal_size_mid 0.168
_exptl_crystal_size_min 0.154
_refine_diff_density_max 0.197
_refine_diff_density_min -0.264
_refine_diff_density_rms 0.041
_refine_ls_extinction_method none
_refine_ls_goodness_of_fit_ref 1.045
_refine_ls_hydrogen_treatment constr
_refine_ls_matrix_type full
_refine_ls_number_parameters 885
_refine_ls_number_reflns 15742
_refine_ls_number_restraints 0
_refine_ls_restrained_S_all 1.045
_refine_ls_R_factor_all 0.1351
_refine_ls_R_factor_gt 0.0731
_refine_ls_shift/su_max 0.000
_refine_ls_shift/su_mean 0.000
_refine_ls_structure_factor_coef Fsqd
_refine_ls_weighting_details 'w=1/[\s^2^(Fo^2^)+(0.1138P)^2^] where P=(Fo^2^+2Fc^2^)/3'
_refine_ls_weighting_scheme calc
_refine_ls_wR_factor_gt 0.1981
_refine_ls_wR_factor_ref 0.2251
_reflns_Friedel_coverage 0.000
_reflns_number_gt 8095
_reflns_number_total 15742
_reflns_threshold_expression 'I > 2\s(I)'
_cod_data_source_file d0cc01575j2.cif
_cod_data_source_block 3
_cod_depositor_comments 'Adding full bibliography for 7126523--7126527.cif.'
_cod_original_cell_volume 9211(2)
_cod_database_code 7126524
_shelx_shelxl_version_number 2016/6
_shelx_space_group_comment
;
The symmetry employed for this shelxl refinement is uniquely defined
by the following loop, which should always be used as a source of
symmetry information in preference to the above space-group names.
They are only intended as comments.
;
_olex2_refinement_description
;
1. Fixed Uiso
 At 1.2 times of:
  All C(H) groups
 At 1.5 times of:
  All C(H,H,H) groups
2.a Ternary CH refined with riding coordinates:
 C019(H019), C18(H18), C21(H21), C30(H30), C33(H33), C60(H60), C69(H69),
 C72(H72)
2.b Aromatic/amide H refined with riding coordinates:
 C1(H1), C2(H2), C4(H4), C5(H5), C6(H6), C00P(H00P), C15(H15), C14(H14),
 C16(H16), C26(H26), C27(H27), C28(H28), C36(H36), C37(H37), C39(H39), C40(H40),
  C46(H46), C47(H47), C49(H49), C50(H50), C53(H53), C54(H54), C55(H55),
 C65(H65), C66(H66), C67(H67), C78(H78), C79(H79), C80(H80), C83(H83), C84(H84),
  C85(H85)
2.c Idealised Me refined as rotating group:
 C19(H19A,H19B,H19C), C20(H20A,H20B,H20C), C22(H22A,H22B,H22C), C23(H23A,H23B,
 H23C), C31(H31A,H31B,H31C), C32(H32A,H32B,H32C), C34(H34A,H34B,H34C), C35(H35A,
 H35B,H35C), C41(H41A,H41B,H41C), C42(H42A,H42B,H42C), C44(H44A,H44B,H44C),
 C48(H48A,H48B,H48C), C58(H58A,H58B,H58C), C59(H59A,H59B,H59C), C61(H61A,H61B,
 H61C), C62(H62A,H62B,H62C), C70(H70A,H70B,H70C), C71(H71A,H71B,H71C), C73(H73A,
 H73B,H73C), C74(H74A,H74B,H74C)
;
_smtbx_masks_void_probe_radius 1.2
_smtbx_masks_void_truncation_radius 1.2
_olex2_submission_special_instructions 'No special instructions were received'

loop_
_space_group_symop_operation_xyz
'x, y, z'
'-x+1/2, y+1/2, -z+1/2'
'-x, -y, -z'
'x-1/2, -y-1/2, z-1/2'

loop_
_atom_site_label
_atom_site_type_symbol
_atom_site_fract_x
_atom_site_fract_y
_atom_site_fract_z
_atom_site_U_iso_or_equiv
_atom_site_adp_type
_atom_site_occupancy
_atom_site_site_symmetry_order
_atom_site_calc_flag
_atom_site_refinement_flags_posn
_atom_site_refinement_flags_adp
_atom_site_refinement_flags_occupancy
_atom_site_disorder_assembly
_atom_site_disorder_group
N1 N 0.41565(15) 0.49396(7) 0.74710(13) 0.0396(6) Uani 1 1 d . . . . .
B1 B 0.4651(2) 0.45361(11) 0.76415(19) 0.0390(9) Uani 1 1 d . . . . .
C1 C 0.2348(2) 0.43481(12) 0.94336(18) 0.0535(9) Uani 1 1 d . . . . .
H1 H 0.222649 0.415643 0.977798 0.064 Uiso 1 1 calc R U . . .
N2 N 0.43711(14) 0.42873(7) 0.81651(12) 0.0372(6) Uani 1 1 d . . . . .
B2 B 0.9390(2) 0.33214(11) 0.6597(2) 0.0480(10) Uani 1 1 d . . . . .
C2 C 0.1898(2) 0.47282(13) 0.92092(19) 0.0573(9) Uani 1 1 d . . . . .
H2 H 0.146564 0.479254 0.939225 0.069 Uiso 1 1 calc R U . . .
C3 C 0.20659(19) 0.50278(11) 0.87074(18) 0.0471(8) Uani 1 1 d . . . . .
N3 N 0.52648(15) 0.44028(8) 0.73423(13) 0.0420(6) Uani 1 1 d . . . . .
C4 C 0.1638(2) 0.54287(11) 0.84206(19) 0.0549(9) Uani 1 1 d . . . . .
H4 H 0.119465 0.552175 0.857047 0.066 Uiso 1 1 calc R U . . .
N4 N 0.62532(16) 0.39162(8) 0.59029(15) 0.0506(7) Uani 1 1 d . . . . .
C5 C 0.1866(2) 0.56793(11) 0.79292(19) 0.0539(9) Uani 1 1 d . . . . .
H5 H 0.156808 0.594477 0.773946 0.065 Uiso 1 1 calc R U . . .
N5 N 0.77338(17) 0.45466(9) 0.75366(16) 0.0569(7) Uani 1 1 d . . . . .
N6 N 0.87691(16) 0.35846(8) 0.67352(16) 0.0508(7) Uani 1 1 d . . . . .
C6 C 0.25284(19) 0.55628(10) 0.76863(17) 0.0448(8) Uani 1 1 d . . . . .
H6 H 0.267796 0.574598 0.734790 0.054 Uiso 1 1 calc R U . . .
N7 N 0.97912(15) 0.34037(8) 0.60590(15) 0.0456(7) Uani 1 1 d . . . . .
C7 C 0.29454(18) 0.51720(10) 0.79633(16) 0.0397(7) Uani 1 1 d . . . . .
C8 C 0.26917(18) 0.49136(10) 0.84627(16) 0.0398(7) Uani 1 1 d . . . . .
N8 N 0.97584(16) 0.29115(8) 0.69907(16) 0.0536(7) Uani 1 1 d . . . . .
C9 C 0.31718(18) 0.45173(10) 0.86812(16) 0.0407(8) Uani 1 1 d . . . . .
C00P C 0.2985(2) 0.42311(10) 0.91720(17) 0.0476(8) Uani 1 1 d . . . . .
H00P H 0.328189 0.396165 0.932756 0.057 Uiso 1 1 calc R U . . .
C10 C 0.37456(18) 0.45373(10) 0.82756(16) 0.0398(7) Uani 1 1 d . . . . .
C11 C 0.36251(18) 0.49183(9) 0.78667(16) 0.0381(7) Uani 1 1 d . . . . .
C12 C 0.42277(18) 0.53520(9) 0.71000(17) 0.0396(7) Uani 1 1 d . . . . .
C13 C 0.47195(19) 0.56925(10) 0.75516(17) 0.0422(8) Uani 1 1 d . . . . .
C15 C 0.4378(2) 0.61406(11) 0.6433(2) 0.0562(9) Uani 1 1 d . . . . .
H15 H 0.442955 0.641317 0.620299 0.067 Uiso 1 1 calc R U . . .
C14 C 0.4787(2) 0.60803(10) 0.7194(2) 0.0520(9) Uani 1 1 d . . . . .
H14 H 0.512636 0.631214 0.748375 0.062 Uiso 1 1 calc R U . . .
C16 C 0.3889(2) 0.58048(11) 0.59985(19) 0.0538(9) Uani 1 1 d . . . . .
H16 H 0.361494 0.584706 0.546922 0.065 Uiso 1 1 calc R U . . .
C17 C 0.3794(2) 0.54012(10) 0.63315(18) 0.0470(8) Uani 1 1 d . . . . .
C019 C 1.0864(2) 0.41591(11) 0.65494(19) 0.0584(10) Uani 1 1 d . . . . .
H019 H 1.096010 0.385677 0.678093 0.070 Uiso 1 1 calc R U . . .
C19 C 0.3576(2) 0.48923(14) 0.5238(2) 0.0865(14) Uani 1 1 d . . . . .
H19A H 0.322143 0.465615 0.493368 0.130 Uiso 1 1 calc R U . . .
H19B H 0.414323 0.478067 0.548090 0.130 Uiso 1 1 calc R U . . .
H19C H 0.357697 0.514318 0.490956 0.130 Uiso 1 1 calc R U . . .
C18 C 0.3244(2) 0.50430(11) 0.58434(19) 0.0586(10) Uani 1 1 d . . . . .
H18 H 0.325611 0.478330 0.617518 0.070 Uiso 1 1 calc R U . . .
C20 C 0.2346(2) 0.52060(12) 0.5496(2) 0.0646(10) Uani 1 1 d . . . . .
H20A H 0.232164 0.546562 0.517748 0.097 Uiso 1 1 calc R U . . .
H20B H 0.214542 0.528683 0.590089 0.097 Uiso 1 1 calc R U . . .
H20C H 0.199670 0.496993 0.518621 0.097 Uiso 1 1 calc R U . . .
C21 C 0.5197(2) 0.56313(11) 0.83909(18) 0.0520(9) Uani 1 1 d . . . . .
H21 H 0.498640 0.535516 0.855202 0.062 Uiso 1 1 calc R U . . .
C22 C 0.6118(2) 0.55631(13) 0.8539(2) 0.0728(11) Uani 1 1 d . . . . .
H22A H 0.619050 0.529582 0.827501 0.109 Uiso 1 1 calc R U . . .
H22B H 0.642213 0.552960 0.908387 0.109 Uiso 1 1 calc R U . . .
H22C H 0.633345 0.582015 0.835168 0.109 Uiso 1 1 calc R U . . .
C24 C 0.46398(18) 0.38803(9) 0.85942(16) 0.0388(7) Uani 1 1 d . . . . .
C23 C 0.5061(2) 0.60132(11) 0.8862(2) 0.0640(10) Uani 1 1 d . . . . .
H23A H 0.528529 0.628698 0.873327 0.096 Uiso 1 1 calc R U . . .
H23B H 0.534601 0.594843 0.940169 0.096 Uiso 1 1 calc R U . . .
H23C H 0.446617 0.604942 0.875465 0.096 Uiso 1 1 calc R U . . .
C025 C 0.8929(2) 0.23848(12) 0.7382(3) 0.0732(12) Uani 1 1 d . . . . .
C25 C 0.53996(19) 0.38802(9) 0.92033(16) 0.0426(8) Uani 1 1 d . . . . .
C26 C 0.5608(2) 0.34982(11) 0.96398(18) 0.0546(9) Uani 1 1 d . . . . .
H26 H 0.611785 0.348561 1.005845 0.065 Uiso 1 1 calc R U . . .
C27 C 0.5084(2) 0.31363(11) 0.9474(2) 0.0628(10) Uani 1 1 d . . . . .
H27 H 0.522605 0.288299 0.979319 0.075 Uiso 1 1 calc R U . . .
C28 C 0.4362(2) 0.31385(11) 0.88553(19) 0.0590(10) Uani 1 1 d . . . . .
H28 H 0.402011 0.288230 0.873630 0.071 Uiso 1 1 calc R U . . .
C29 C 0.4126(2) 0.35133(10) 0.83986(17) 0.0462(8) Uani 1 1 d . . . . .
C30 C 0.3352(2) 0.35036(11) 0.76874(19) 0.0601(10) Uani 1 1 d . . . . .
H30 H 0.317317 0.381713 0.755166 0.072 Uiso 1 1 calc R U . . .
C31 C 0.3540(3) 0.33071(18) 0.7038(2) 0.1085(17) Uani 1 1 d . . . . .
H31A H 0.304332 0.332075 0.657708 0.163 Uiso 1 1 calc R U . . .
H31B H 0.371111 0.299763 0.715196 0.163 Uiso 1 1 calc R U . . .
H31C H 0.398949 0.347488 0.696193 0.163 Uiso 1 1 calc R U . . .
C32 C 0.2630(2) 0.32578(13) 0.7784(2) 0.0786(12) Uani 1 1 d . . . . .
H32A H 0.212624 0.330978 0.734046 0.118 Uiso 1 1 calc R U . . .
H32B H 0.254634 0.336533 0.823959 0.118 Uiso 1 1 calc R U . . .
H32C H 0.275196 0.293982 0.783445 0.118 Uiso 1 1 calc R U . . .
C33 C 0.59799(19) 0.42777(10) 0.93785(18) 0.0491(8) Uani 1 1 d . . . . .
H33 H 0.591907 0.442051 0.888467 0.059 Uiso 1 1 calc R U . . .
C34 C 0.6889(2) 0.41619(13) 0.9770(2) 0.0695(11) Uani 1 1 d . . . . .
H34A H 0.703983 0.392673 0.948715 0.104 Uiso 1 1 calc R U . . .
H34B H 0.698453 0.405928 1.028598 0.104 Uiso 1 1 calc R U . . .
H34C H 0.722870 0.442477 0.979049 0.104 Uiso 1 1 calc R U . . .
C35 C 0.5725(2) 0.46211(11) 0.98498(19) 0.0608(10) Uani 1 1 d . . . . .
H35A H 0.606819 0.488704 0.991098 0.091 Uiso 1 1 calc R U . . .
H35B H 0.580295 0.449658 1.034892 0.091 Uiso 1 1 calc R U . . .
H35C H 0.513967 0.469938 0.959085 0.091 Uiso 1 1 calc R U . . .
C36 C 0.5586(2) 0.39743(10) 0.74368(17) 0.0457(8) Uani 1 1 d . . . . .
H36 H 0.538111 0.376818 0.770572 0.055 Uiso 1 1 calc R U . . .
C37 C 0.6161(2) 0.38357(10) 0.71753(18) 0.0497(9) Uani 1 1 d . . . . .
H37 H 0.636671 0.354290 0.730038 0.060 Uiso 1 1 calc R U . . .
C38 C 0.6509(2) 0.41065(10) 0.66981(18) 0.0480(8) Uani 1 1 d . . . . .
C39 C 0.61396(19) 0.45666(10) 0.66316(17) 0.0468(8) Uani 1 1 d . . . . .
H39 H 0.632123 0.478350 0.636235 0.056 Uiso 1 1 calc R U . . .
C40 C 0.55890(19) 0.46856(10) 0.69185(17) 0.0449(8) Uani 1 1 d . . . . .
H40 H 0.539185 0.498200 0.683805 0.054 Uiso 1 1 calc R U . . .
C41 C 0.6477(2) 0.34559(11) 0.5864(2) 0.0625(10) Uani 1 1 d . . . . .
H41A H 0.635998 0.337385 0.533471 0.094 Uiso 1 1 calc R U . . .
H41B H 0.615285 0.326725 0.607546 0.094 Uiso 1 1 calc R U . . .
H41C H 0.706977 0.341577 0.615583 0.094 Uiso 1 1 calc R U . . .
C42 C 0.5357(2) 0.39542(12) 0.5494(2) 0.0654(10) Uani 1 1 d . . . . .
H42A H 0.519904 0.426773 0.543840 0.098 Uiso 1 1 calc R U . . .
H42B H 0.506227 0.380163 0.577895 0.098 Uiso 1 1 calc R U . . .
H42C H 0.521061 0.381886 0.499252 0.098 Uiso 1 1 calc R U . . .
C43 C 0.7504(2) 0.41415(10) 0.70316(18) 0.0500(8) Uani 1 1 d . . . . .
C44 C 0.7546(2) 0.45208(13) 0.8235(2) 0.0672(10) Uani 1 1 d . . . . .
H44A H 0.697001 0.442451 0.811009 0.101 Uiso 1 1 calc R U . . .
H44B H 0.762170 0.481324 0.847516 0.101 Uiso 1 1 calc R U . . .
H44C H 0.792003 0.430760 0.858337 0.101 Uiso 1 1 calc R U . . .
C46 C 0.78230(19) 0.42047(10) 0.64027(18) 0.0485(8) Uani 1 1 d . . . . .
H46 H 0.759450 0.444135 0.605986 0.058 Uiso 1 1 calc R U . . .
C47 C 0.7911(2) 0.37373(11) 0.74685(19) 0.0556(9) Uani 1 1 d . . . . .
H47 H 0.773848 0.364010 0.786546 0.067 Uiso 1 1 calc R U . . .
C48 C 0.8620(2) 0.46635(13) 0.7745(2) 0.0777(12) Uani 1 1 d . . . . .
H48A H 0.873624 0.472611 0.728494 0.116 Uiso 1 1 calc R U . . .
H48B H 0.896554 0.441546 0.801703 0.116 Uiso 1 1 calc R U . . .
H48C H 0.874559 0.492639 0.807060 0.116 Uiso 1 1 calc R U . . .
C49 C 0.8395(2) 0.39596(10) 0.62841(18) 0.0471(8) Uani 1 1 d . . . . .
H49 H 0.856695 0.403682 0.587687 0.057 Uiso 1 1 calc R U . . .
C50 C 0.8501(2) 0.35059(11) 0.7335(2) 0.0564(9) Uani 1 1 d . . . . .
H50 H 0.875617 0.327088 0.767275 0.068 Uiso 1 1 calc R U . . .
C51 C 0.97431(18) 0.37486(9) 0.55106(17) 0.0396(7) Uani 1 1 d . . . . .
C52 C 0.9206(2) 0.36916(11) 0.4770(2) 0.0596(10) Uani 1 1 d . . . . .
C53 C 0.9205(3) 0.40159(14) 0.4249(2) 0.0714(12) Uani 1 1 d . . . . .
H53 H 0.883737 0.398703 0.373822 0.086 Uiso 1 1 calc R U . . .
C54 C 0.9717(3) 0.43741(14) 0.4451(2) 0.0728(11) Uani 1 1 d . . . . .
H54 H 0.970778 0.459010 0.408348 0.087 Uiso 1 1 calc R U . . .
C55 C 1.0248(2) 0.44224(12) 0.5190(2) 0.0679(11) Uani 1 1 d . . . . .
H55 H 1.060538 0.467253 0.532963 0.081 Uiso 1 1 calc R U . . .
C56 C 1.02686(19) 0.41075(10) 0.57383(17) 0.0456(8) Uani 1 1 d . . . . .
C58 C 1.0511(3) 0.44369(14) 0.7011(2) 0.0805(12) Uani 1 1 d . . . . .
H58A H 1.040415 0.473632 0.679722 0.121 Uiso 1 1 calc R U . . .
H58B H 1.090712 0.445186 0.753341 0.121 Uiso 1 1 calc R U . . .
H58C H 0.999079 0.430522 0.700493 0.121 Uiso 1 1 calc R U . . .
C59 C 1.1703(2) 0.43391(14) 0.6605(2) 0.0857(13) Uani 1 1 d . . . . .
H59A H 1.191600 0.416554 0.627674 0.129 Uiso 1 1 calc R U . . .
H59B H 1.209036 0.431845 0.712978 0.129 Uiso 1 1 calc R U . . .
H59C H 1.164451 0.464965 0.644292 0.129 Uiso 1 1 calc R U . . .
C60 C 0.8628(3) 0.32927(12) 0.4527(3) 0.0999(17) Uani 1 1 d . . . . .
H60 H 0.876805 0.308467 0.496672 0.120 Uiso 1 1 calc R U . . .
C61 C 0.7721(3) 0.34270(13) 0.4310(3) 0.0941(15) Uani 1 1 d . . . . .
H61A H 0.758122 0.365024 0.390721 0.141 Uiso 1 1 calc R U . . .
H61B H 0.763213 0.355078 0.475308 0.141 Uiso 1 1 calc R U . . .
H61C H 0.736606 0.316636 0.412920 0.141 Uiso 1 1 calc R U . . .
C62 C 0.8757(3) 0.30482(19) 0.3873(4) 0.183(4) Uani 1 1 d . . . . .
H62A H 0.836879 0.279900 0.371603 0.275 Uiso 1 1 calc R U . . .
H62B H 0.932749 0.293702 0.403776 0.275 Uiso 1 1 calc R U . . .
H62C H 0.865753 0.325167 0.344616 0.275 Uiso 1 1 calc R U . . .
C63 C 0.9619(2) 0.26485(11) 0.7575(2) 0.0620(10) Uani 1 1 d . . . . .
C64 C 1.0213(3) 0.26765(12) 0.8319(2) 0.0700(11) Uani 1 1 d . . . . .
C65 C 1.0078(3) 0.24139(15) 0.8871(3) 0.0878(14) Uani 1 1 d . . . . .
H65 H 1.045735 0.242604 0.937935 0.105 Uiso 1 1 calc R U . . .
C66 C 0.9409(4) 0.21415(16) 0.8687(4) 0.1014(17) Uani 1 1 d . . . . .
H66 H 0.934282 0.195805 0.906903 0.122 Uiso 1 1 calc R U . . .
C67 C 0.8825(3) 0.21223(13) 0.7965(4) 0.0911(15) Uani 1 1 d . . . . .
H67 H 0.835431 0.193497 0.785747 0.109 Uiso 1 1 calc R U . . .
C69 C 0.8301(2) 0.23713(12) 0.6588(3) 0.0811(13) Uani 1 1 d . . . . .
H69 H 0.832449 0.266863 0.636347 0.097 Uiso 1 1 calc R U . . .
C70 C 0.8542(3) 0.20397(16) 0.6106(3) 0.1137(18) Uani 1 1 d . . . . .
H70A H 0.819929 0.208570 0.557168 0.171 Uiso 1 1 calc R U . . .
H70B H 0.845568 0.173870 0.625678 0.171 Uiso 1 1 calc R U . . .
H70C H 0.912822 0.207960 0.617616 0.171 Uiso 1 1 calc R U . . .
C71 C 0.7398(3) 0.23075(16) 0.6522(3) 0.1165(19) Uani 1 1 d . . . . .
H71A H 0.703308 0.232899 0.598965 0.175 Uiso 1 1 calc R U . . .
H71B H 0.724907 0.253746 0.681590 0.175 Uiso 1 1 calc R U . . .
H71C H 0.733471 0.201504 0.671989 0.175 Uiso 1 1 calc R U . . .
C72 C 1.0935(2) 0.29900(14) 0.8522(2) 0.0747(11) Uani 1 1 d . . . . .
H72 H 1.110673 0.300024 0.807144 0.090 Uiso 1 1 calc R U . . .
C73 C 1.1679(3) 0.2842(2) 0.9169(3) 0.130(2) Uani 1 1 d . . . . .
H73A H 1.182053 0.253789 0.907799 0.195 Uiso 1 1 calc R U . . .
H73B H 1.156018 0.285151 0.963668 0.195 Uiso 1 1 calc R U . . .
H73C H 1.214701 0.303821 0.921657 0.195 Uiso 1 1 calc R U . . .
C74 C 1.0664(3) 0.34610(16) 0.8623(3) 0.1194(18) Uani 1 1 d . . . . .
H74A H 1.110820 0.366950 0.864952 0.179 Uiso 1 1 calc R U . . .
H74B H 1.054788 0.347784 0.909228 0.179 Uiso 1 1 calc R U . . .
H74C H 1.016191 0.353737 0.819216 0.179 Uiso 1 1 calc R U . . .
C75 C 1.03652(19) 0.30601(10) 0.61394(18) 0.0449(8) Uani 1 1 d . . . . .
C76 C 1.0342(2) 0.27726(10) 0.6685(2) 0.0504(9) Uani 1 1 d . . . . .
C77 C 1.09502(19) 0.24235(10) 0.6765(2) 0.0496(9) Uani 1 1 d . . . . .
C78 C 1.1216(2) 0.20484(10) 0.7202(2) 0.0593(10) Uani 1 1 d . . . . .
H78 H 1.098529 0.196342 0.756751 0.071 Uiso 1 1 calc R U . . .
C79 C 1.1854(2) 0.17931(11) 0.7081(2) 0.0651(11) Uani 1 1 d . . . . .
H79 H 1.203686 0.153100 0.737184 0.078 Uiso 1 1 calc R U . . .
C80 C 1.2212(2) 0.19020(12) 0.6581(2) 0.0659(11) Uani 1 1 d . . . . .
H80 H 1.264161 0.172238 0.653166 0.079 Uiso 1 1 calc R U . . .
C81 C 1.1943(2) 0.22889(11) 0.6123(2) 0.0535(9) Uani 1 1 d . . . . .
C82 C 1.13183(19) 0.25286(10) 0.62290(19) 0.0459(8) Uani 1 1 d . . . . .
C83 C 1.2242(2) 0.24491(14) 0.5570(2) 0.0701(11) Uani 1 1 d . . . . .
H83 H 1.266942 0.229286 0.547132 0.084 Uiso 1 1 calc R U . . .
C84 C 1.1916(2) 0.28347(13) 0.5167(2) 0.0683(10) Uani 1 1 d . . . . .
H84 H 1.212618 0.293622 0.479550 0.082 Uiso 1 1 calc R U . . .
C85 C 1.1283(2) 0.30778(11) 0.52963(19) 0.0551(9) Uani 1 1 d . . . . .
H85 H 1.107413 0.334197 0.502061 0.066 Uiso 1 1 calc R U . . .
C86 C 1.09715(19) 0.29289(10) 0.58240(19) 0.0460(8) Uani 1 1 d . . . . .

loop_
_atom_site_aniso_label
_atom_site_aniso_U_11
_atom_site_aniso_U_22
_atom_site_aniso_U_33
_atom_site_aniso_U_23
_atom_site_aniso_U_13
_atom_site_aniso_U_12
N1 0.0462(15) 0.0282(14) 0.0379(15) 0.0007(11) 0.0074(13) 0.0035(11)
B1 0.044(2) 0.034(2) 0.032(2) -0.0023(15) 0.0048(17) -0.0004(16)
C1 0.058(2) 0.061(2) 0.041(2) -0.0088(17) 0.0171(18) -0.0118(19)
N2 0.0433(15) 0.0295(13) 0.0313(14) 0.0010(10) 0.0045(12) 0.0028(11)
B2 0.047(2) 0.028(2) 0.063(3) 0.0080(17) 0.013(2) 0.0021(17)
C2 0.052(2) 0.072(3) 0.046(2) -0.0138(19) 0.0156(18) -0.003(2)
C3 0.0403(19) 0.051(2) 0.041(2) -0.0100(16) 0.0035(16) -0.0079(16)
N3 0.0514(16) 0.0336(15) 0.0368(15) 0.0059(11) 0.0110(13) 0.0064(12)
C4 0.049(2) 0.057(2) 0.053(2) -0.0140(18) 0.0115(18) 0.0050(18)
N4 0.0501(18) 0.0463(17) 0.0489(17) -0.0027(13) 0.0102(14) 0.0098(13)
C5 0.052(2) 0.047(2) 0.050(2) -0.0082(17) 0.0022(18) 0.0103(17)
N5 0.0556(19) 0.0512(18) 0.0595(19) -0.0062(14) 0.0154(16) -0.0001(14)
N6 0.0480(16) 0.0342(15) 0.069(2) 0.0157(13) 0.0195(15) 0.0110(13)
C6 0.049(2) 0.0386(19) 0.0379(19) -0.0026(14) 0.0057(16) 0.0039(15)
N7 0.0427(15) 0.0295(14) 0.0561(17) 0.0062(12) 0.0077(14) 0.0030(12)
C7 0.0378(17) 0.0383(18) 0.0344(18) -0.0103(14) 0.0027(15) -0.0022(14)
C8 0.0420(19) 0.0378(18) 0.0345(18) -0.0081(14) 0.0079(16) -0.0041(15)
N8 0.0471(17) 0.0386(16) 0.072(2) 0.0179(14) 0.0182(16) 0.0061(13)
C9 0.0457(19) 0.0365(18) 0.0312(17) -0.0078(14) 0.0032(15) -0.0066(15)
C00P 0.057(2) 0.0420(19) 0.0337(18) -0.0036(14) 0.0037(17) -0.0066(16)
C10 0.0422(18) 0.0370(18) 0.0330(17) -0.0045(14) 0.0051(15) -0.0036(15)
C11 0.0434(18) 0.0299(17) 0.0346(17) -0.0033(13) 0.0062(16) -0.0006(14)
C12 0.0422(18) 0.0333(17) 0.0397(19) 0.0052(14) 0.0104(15) 0.0039(14)
C13 0.0463(19) 0.0344(18) 0.0410(19) 0.0027(14) 0.0099(16) 0.0055(15)
C15 0.061(2) 0.042(2) 0.066(3) 0.0145(18) 0.022(2) 0.0024(17)
C14 0.057(2) 0.0365(19) 0.058(2) 0.0054(16) 0.0157(19) -0.0041(16)
C16 0.063(2) 0.047(2) 0.046(2) 0.0114(16) 0.0126(18) 0.0082(18)
C17 0.055(2) 0.0373(19) 0.041(2) 0.0026(15) 0.0083(17) 0.0063(15)
C019 0.070(2) 0.0320(18) 0.055(2) 0.0002(16) -0.001(2) -0.0053(17)
C19 0.080(3) 0.091(3) 0.064(3) -0.030(2) -0.004(2) 0.029(2)
C18 0.074(3) 0.040(2) 0.045(2) 0.0030(15) 0.0017(19) 0.0045(18)
C20 0.062(2) 0.063(2) 0.057(2) 0.0000(18) 0.0075(19) -0.0057(19)
C21 0.055(2) 0.0413(19) 0.051(2) -0.0033(15) 0.0077(18) -0.0055(16)
C22 0.061(3) 0.090(3) 0.051(2) -0.015(2) -0.0006(19) 0.007(2)
C24 0.0471(19) 0.0302(17) 0.0311(17) 0.0028(13) 0.0043(15) 0.0050(14)
C23 0.078(3) 0.054(2) 0.058(2) -0.0135(18) 0.022(2) -0.0108(19)
C025 0.059(3) 0.050(2) 0.112(4) 0.029(2) 0.034(3) 0.013(2)
C25 0.054(2) 0.0347(18) 0.0292(17) -0.0020(13) 0.0032(16) 0.0063(15)
C26 0.058(2) 0.051(2) 0.037(2) 0.0030(16) -0.0049(16) 0.0077(18)
C27 0.078(3) 0.041(2) 0.055(2) 0.0169(17) 0.007(2) 0.0117(19)
C28 0.067(2) 0.0346(19) 0.059(2) 0.0059(16) 0.003(2) 0.0002(17)
C29 0.057(2) 0.0298(17) 0.043(2) 0.0000(14) 0.0070(17) 0.0029(15)
C30 0.057(2) 0.044(2) 0.054(2) 0.0030(17) -0.0102(19) -0.0075(17)
C31 0.076(3) 0.180(5) 0.046(3) -0.026(3) -0.006(2) -0.030(3)
C32 0.064(3) 0.079(3) 0.075(3) -0.013(2) 0.004(2) -0.011(2)
C33 0.050(2) 0.050(2) 0.0354(19) -0.0005(15) 0.0011(16) 0.0002(16)
C34 0.058(2) 0.080(3) 0.057(2) -0.0054(19) 0.0037(19) -0.005(2)
C35 0.068(2) 0.053(2) 0.049(2) -0.0125(17) 0.0064(19) -0.0106(18)
C36 0.057(2) 0.0349(18) 0.0421(19) 0.0050(14) 0.0138(17) 0.0078(16)
C37 0.056(2) 0.0359(19) 0.052(2) 0.0099(15) 0.0130(18) 0.0091(16)
C38 0.055(2) 0.0416(19) 0.046(2) 0.0027(15) 0.0163(17) 0.0095(16)
C39 0.054(2) 0.0374(19) 0.048(2) 0.0065(14) 0.0169(18) 0.0087(16)
C40 0.052(2) 0.0384(19) 0.0426(19) 0.0042(15) 0.0142(17) 0.0081(16)
C41 0.069(2) 0.050(2) 0.071(3) -0.0015(18) 0.029(2) 0.0081(19)
C42 0.064(3) 0.071(3) 0.057(2) -0.0075(19) 0.017(2) 0.004(2)
C43 0.054(2) 0.044(2) 0.049(2) 0.0104(16) 0.0146(18) 0.0107(16)
C44 0.064(2) 0.076(3) 0.059(3) -0.0083(19) 0.019(2) 0.004(2)
C46 0.049(2) 0.0378(19) 0.053(2) 0.0096(15) 0.0112(17) 0.0137(16)
C47 0.056(2) 0.053(2) 0.054(2) 0.0133(17) 0.0156(19) 0.0089(18)
C48 0.068(3) 0.075(3) 0.082(3) -0.014(2) 0.017(2) -0.005(2)
C49 0.052(2) 0.0343(18) 0.049(2) 0.0075(15) 0.0100(17) 0.0007(16)
C50 0.055(2) 0.046(2) 0.064(2) 0.0197(17) 0.018(2) 0.0115(18)
C51 0.0425(18) 0.0258(16) 0.0430(19) 0.0029(14) 0.0063(16) 0.0030(14)
C52 0.063(2) 0.040(2) 0.053(2) -0.0088(17) -0.0061(19) 0.0104(17)
C53 0.085(3) 0.070(3) 0.036(2) -0.003(2) -0.005(2) 0.026(2)
C54 0.089(3) 0.073(3) 0.053(3) 0.022(2) 0.022(2) 0.010(2)
C55 0.072(3) 0.053(2) 0.066(3) 0.0160(19) 0.010(2) -0.0072(19)
C56 0.0452(19) 0.0357(18) 0.045(2) 0.0094(15) 0.0029(16) 0.0005(15)
C58 0.074(3) 0.104(3) 0.050(2) -0.009(2) 0.006(2) -0.014(2)
C59 0.058(3) 0.076(3) 0.098(3) -0.024(2) -0.002(2) -0.004(2)
C60 0.097(3) 0.037(2) 0.102(3) -0.018(2) -0.040(3) 0.007(2)
C61 0.087(3) 0.062(3) 0.100(3) -0.025(2) -0.006(3) -0.014(2)
C62 0.100(4) 0.127(5) 0.236(7) -0.136(5) -0.045(4) 0.049(4)
C63 0.055(2) 0.039(2) 0.101(3) 0.023(2) 0.038(2) 0.0083(18)
C64 0.077(3) 0.053(2) 0.079(3) 0.028(2) 0.026(3) 0.026(2)
C65 0.099(4) 0.067(3) 0.107(4) 0.037(3) 0.049(3) 0.026(3)
C66 0.116(4) 0.071(3) 0.133(5) 0.054(3) 0.064(4) 0.036(3)
C67 0.084(3) 0.053(3) 0.157(5) 0.030(3) 0.068(4) 0.011(2)
C69 0.063(3) 0.041(2) 0.143(4) 0.004(2) 0.042(3) -0.0021(19)
C70 0.061(3) 0.097(4) 0.158(5) -0.012(3) 0.010(3) 0.009(3)
C71 0.063(3) 0.091(4) 0.192(6) 0.013(3) 0.042(3) -0.004(3)
C72 0.061(3) 0.080(3) 0.073(3) 0.020(2) 0.012(2) 0.005(2)
C73 0.083(3) 0.179(6) 0.112(4) 0.060(4) 0.015(3) 0.030(4)
C74 0.095(4) 0.093(4) 0.147(5) -0.030(3) 0.015(3) 0.012(3)
C75 0.0391(18) 0.0282(17) 0.059(2) 0.0007(15) 0.0072(17) 0.0001(14)
C76 0.043(2) 0.0320(18) 0.071(2) 0.0057(17) 0.0138(18) 0.0019(15)
C77 0.0380(18) 0.0276(18) 0.069(2) -0.0027(16) 0.0017(18) 0.0021(14)
C78 0.050(2) 0.038(2) 0.077(3) 0.0057(18) 0.0072(19) 0.0079(17)
C79 0.064(3) 0.037(2) 0.072(3) 0.0024(18) -0.004(2) 0.0142(18)
C80 0.060(2) 0.050(2) 0.068(3) -0.015(2) -0.002(2) 0.0118(19)
C81 0.051(2) 0.048(2) 0.046(2) -0.0150(17) -0.0011(18) 0.0022(17)
C82 0.0422(19) 0.0308(18) 0.051(2) -0.0094(15) -0.0002(17) 0.0015(15)
C83 0.065(3) 0.081(3) 0.055(3) -0.018(2) 0.011(2) 0.020(2)
C84 0.067(3) 0.072(3) 0.064(3) -0.004(2) 0.021(2) 0.013(2)
C85 0.056(2) 0.051(2) 0.049(2) -0.0110(17) 0.0077(19) 0.0015(18)
C86 0.0411(19) 0.0356(19) 0.051(2) -0.0061(15) 0.0046(17) -0.0026(15)

loop_
_atom_type_symbol
_atom_type_description
_atom_type_scat_dispersion_real
_atom_type_scat_dispersion_imag
_atom_type_scat_source
C C 0.0033 0.0016 'International Tables Vol C Tables 4.2.6.8 and 6.1.1.4'
H H 0.0000 0.0000 'International Tables Vol C Tables 4.2.6.8 and 6.1.1.4'
B B 0.0013 0.0007 'International Tables Vol C Tables 4.2.6.8 and 6.1.1.4'
N N 0.0061 0.0033 'International Tables Vol C Tables 4.2.6.8 and 6.1.1.4'

loop_
_geom_angle_atom_site_label_1
_geom_angle_atom_site_label_2
_geom_angle_atom_site_label_3
_geom_angle
_geom_angle_site_symmetry_1
_geom_angle_site_symmetry_3
_geom_angle_publ_flag
B1 N1 C12 132.6(3) . . ?
C11 N1 B1 107.1(2) . . ?
C11 N1 C12 119.4(2) . . ?
N1 B1 N2 105.6(3) . . ?
N3 B1 N1 127.5(3) . . ?
N3 B1 N2 126.9(3) . . ?
C2 C1 H1 118.9 . . ?
C2 C1 C00P 122.2(3) . . ?
C00P C1 H1 118.9 . . ?
C10 N2 B1 106.8(2) . . ?
C10 N2 C24 118.8(2) . . ?
C24 N2 B1 134.2(2) . . ?
N6 B2 N7 127.9(3) . . ?
N6 B2 N8 126.2(3) . . ?
N7 B2 N8 105.8(3) . . ?
C1 C2 H2 119.5 . . ?
C1 C2 C3 120.9(3) . . ?
C3 C2 H2 119.5 . . ?
C4 C3 C2 126.6(3) . . ?
C8 C3 C2 116.5(3) . . ?
C8 C3 C4 116.9(3) . . ?
C36 N3 B1 122.0(3) . . ?
C36 N3 C40 114.2(3) . . ?
C40 N3 B1 123.8(2) . . ?
C3 C4 H4 120.2 . . ?
C5 C4 C3 119.6(3) . . ?
C5 C4 H4 120.2 . . ?
C41 N4 C38 115.1(2) . . ?
C41 N4 C42 107.4(3) . . ?
C42 N4 C38 111.6(2) . . ?
C4 C5 H5 118.4 . . ?
C4 C5 C6 123.2(3) . . ?
C6 C5 H5 118.4 . . ?
C44 N5 C43 115.5(3) . . ?
C44 N5 C48 108.4(3) . . ?
C48 N5 C43 111.8(3) . . ?
C49 N6 B2 122.6(3) . . ?
C50 N6 B2 123.1(3) . . ?
C50 N6 C49 114.3(3) . . ?
C5 C6 H6 121.4 . . ?
C7 C6 C5 117.3(3) . . ?
C7 C6 H6 121.4 . . ?
B2 N7 C51 135.2(3) . . ?
C75 N7 B2 107.2(2) . . ?
C75 N7 C51 117.6(3) . . ?
C6 C7 C8 118.7(3) . . ?
C6 C7 C11 136.8(3) . . ?
C8 C7 C11 104.5(3) . . ?
C3 C8 C7 124.3(3) . . ?
C3 C8 C9 124.1(3) . . ?
C7 C8 C9 111.6(3) . . ?
C63 N8 B2 133.5(3) . . ?
C76 N8 B2 106.8(3) . . ?
C76 N8 C63 119.7(3) . . ?
C8 C9 C10 104.3(3) . . ?
C00P C9 C8 117.6(3) . . ?
C00P C9 C10 138.1(3) . . ?
C1 C00P H00P 120.7 . . ?
C9 C00P C1 118.7(3) . . ?
C9 C00P H00P 120.7 . . ?
N2 C10 C9 140.2(3) . . ?
C11 C10 N2 109.9(3) . . ?
C11 C10 C9 109.9(3) . . ?
N1 C11 C7 139.7(3) . . ?
C10 C11 N1 110.7(3) . . ?
C10 C11 C7 109.6(3) . . ?
C13 C12 N1 117.9(3) . . ?
C17 C12 N1 119.4(3) . . ?
C17 C12 C13 122.6(3) . . ?
C12 C13 C21 121.9(3) . . ?
C14 C13 C12 117.4(3) . . ?
C14 C13 C21 120.6(3) . . ?
C14 C15 H15 120.0 . . ?
C14 C15 C16 120.0(3) . . ?
C16 C15 H15 120.0 . . ?
C13 C14 H14 119.1 . . ?
C15 C14 C13 121.8(3) . . ?
C15 C14 H14 119.1 . . ?
C15 C16 H16 119.6 . . ?
C15 C16 C17 120.8(3) . . ?
C17 C16 H16 119.6 . . ?
C12 C17 C16 117.2(3) . . ?
C12 C17 C18 123.2(3) . . ?
C16 C17 C18 119.6(3) . . ?
C56 C019 H019 107.1 . . ?
C58 C019 H019 107.1 . . ?
C58 C019 C56 112.3(3) . . ?
C58 C019 C59 110.0(3) . . ?
C59 C019 H019 107.1 . . ?
C59 C019 C56 112.9(3) . . ?
H19A C19 H19B 109.5 . . ?
H19A C19 H19C 109.5 . . ?
H19B C19 H19C 109.5 . . ?
C18 C19 H19A 109.5 . . ?
C18 C19 H19B 109.5 . . ?
C18 C19 H19C 109.5 . . ?
C17 C18 C19 110.3(3) . . ?
C17 C18 H18 108.1 . . ?
C17 C18 C20 110.4(3) . . ?
C19 C18 H18 108.1 . . ?
C19 C18 C20 111.7(3) . . ?
C20 C18 H18 108.1 . . ?
C18 C20 H20A 109.5 . . ?
C18 C20 H20B 109.5 . . ?
C18 C20 H20C 109.5 . . ?
H20A C20 H20B 109.5 . . ?
H20A C20 H20C 109.5 . . ?
H20B C20 H20C 109.5 . . ?
C13 C21 H21 107.6 . . ?
C13 C21 C22 110.2(3) . . ?
C13 C21 C23 112.4(3) . . ?
C22 C21 H21 107.6 . . ?
C22 C21 C23 111.4(3) . . ?
C23 C21 H21 107.6 . . ?
C21 C22 H22A 109.5 . . ?
C21 C22 H22B 109.5 . . ?
C21 C22 H22C 109.5 . . ?
H22A C22 H22B 109.5 . . ?
H22A C22 H22C 109.5 . . ?
H22B C22 H22C 109.5 . . ?
C25 C24 N2 118.4(2) . . ?
C29 C24 N2 118.8(3) . . ?
C29 C24 C25 122.7(3) . . ?
C21 C23 H23A 109.5 . . ?
C21 C23 H23B 109.5 . . ?
C21 C23 H23C 109.5 . . ?
H23A C23 H23B 109.5 . . ?
H23A C23 H23C 109.5 . . ?
H23B C23 H23C 109.5 . . ?
C63 C025 C67 117.4(4) . . ?
C63 C025 C69 121.8(4) . . ?
C67 C025 C69 120.9(4) . . ?
C24 C25 C33 121.9(3) . . ?
C26 C25 C24 117.0(3) . . ?
C26 C25 C33 121.1(3) . . ?
C25 C26 H26 119.5 . . ?
C27 C26 C25 121.0(3) . . ?
C27 C26 H26 119.5 . . ?
C26 C27 H27 119.6 . . ?
C28 C27 C26 120.7(3) . . ?
C28 C27 H27 119.6 . . ?
C27 C28 H28 119.7 . . ?
C27 C28 C29 120.5(3) . . ?
C29 C28 H28 119.7 . . ?
C24 C29 C28 117.9(3) . . ?
C24 C29 C30 121.9(3) . . ?
C28 C29 C30 120.1(3) . . ?
C29 C30 H30 107.6 . . ?
C29 C30 C32 113.7(3) . . ?
C31 C30 C29 110.6(3) . . ?
C31 C30 H30 107.6 . . ?
C31 C30 C32 109.6(3) . . ?
C32 C30 H30 107.6 . . ?
C30 C31 H31A 109.5 . . ?
C30 C31 H31B 109.5 . . ?
C30 C31 H31C 109.5 . . ?
H31A C31 H31B 109.5 . . ?
H31A C31 H31C 109.5 . . ?
H31B C31 H31C 109.5 . . ?
C30 C32 H32A 109.5 . . ?
C30 C32 H32B 109.5 . . ?
C30 C32 H32C 109.5 . . ?
H32A C32 H32B 109.5 . . ?
H32A C32 H32C 109.5 . . ?
H32B C32 H32C 109.5 . . ?
C25 C33 H33 107.3 . . ?
C25 C33 C35 110.8(3) . . ?
C34 C33 C25 114.2(3) . . ?
C34 C33 H33 107.3 . . ?
C34 C33 C35 109.6(3) . . ?
C35 C33 H33 107.3 . . ?
C33 C34 H34A 109.5 . . ?
C33 C34 H34B 109.5 . . ?
C33 C34 H34C 109.5 . . ?
H34A C34 H34B 109.5 . . ?
H34A C34 H34C 109.5 . . ?
H34B C34 H34C 109.5 . . ?
C33 C35 H35A 109.5 . . ?
C33 C35 H35B 109.5 . . ?
C33 C35 H35C 109.5 . . ?
H35A C35 H35B 109.5 . . ?
H35A C35 H35C 109.5 . . ?
H35B C35 H35C 109.5 . . ?
N3 C36 H36 117.9 . . ?
C37 C36 N3 124.2(3) . . ?
C37 C36 H36 117.9 . . ?
C36 C37 H37 117.6 . . ?
C36 C37 C38 124.8(3) . . ?
C38 C37 H37 117.6 . . ?
N4 C38 C43 107.5(2) . . ?
C37 C38 N4 110.8(3) . . ?
C37 C38 C39 107.6(3) . . ?
C37 C38 C43 113.9(3) . . ?
C39 C38 N4 107.5(2) . . ?
C39 C38 C43 109.4(3) . . ?
C38 C39 H39 117.7 . . ?
C40 C39 C38 124.5(3) . . ?
C40 C39 H39 117.7 . . ?
N3 C40 H40 117.8 . . ?
C39 C40 N3 124.5(3) . . ?
C39 C40 H40 117.8 . . ?
N4 C41 H41A 109.5 . . ?
N4 C41 H41B 109.5 . . ?
N4 C41 H41C 109.5 . . ?
H41A C41 H41B 109.5 . . ?
H41A C41 H41C 109.5 . . ?
H41B C41 H41C 109.5 . . ?
N4 C42 H42A 109.5 . . ?
N4 C42 H42B 109.5 . . ?
N4 C42 H42C 109.5 . . ?
H42A C42 H42B 109.5 . . ?
H42A C42 H42C 109.5 . . ?
H42B C42 H42C 109.5 . . ?
N5 C43 C38 107.5(2) . . ?
C46 C43 N5 108.2(3) . . ?
C46 C43 C38 110.2(3) . . ?
C47 C43 N5 110.2(3) . . ?
C47 C43 C38 112.7(3) . . ?
C47 C43 C46 107.9(3) . . ?
N5 C44 H44A 109.5 . . ?
N5 C44 H44B 109.5 . . ?
N5 C44 H44C 109.5 . . ?
H44A C44 H44B 109.5 . . ?
H44A C44 H44C 109.5 . . ?
H44B C44 H44C 109.5 . . ?
C43 C46 H46 117.3 . . ?
C49 C46 C43 125.4(3) . . ?
C49 C46 H46 117.3 . . ?
C43 C47 H47 117.9 . . ?
C50 C47 C43 124.2(3) . . ?
C50 C47 H47 117.9 . . ?
N5 C48 H48A 109.5 . . ?
N5 C48 H48B 109.5 . . ?
N5 C48 H48C 109.5 . . ?
H48A C48 H48B 109.5 . . ?
H48A C48 H48C 109.5 . . ?
H48B C48 H48C 109.5 . . ?
N6 C49 H49 118.3 . . ?
C46 C49 N6 123.4(3) . . ?
C46 C49 H49 118.3 . . ?
N6 C50 H50 117.7 . . ?
C47 C50 N6 124.5(3) . . ?
C47 C50 H50 117.7 . . ?
C52 C51 N7 118.7(3) . . ?
C56 C51 N7 118.6(3) . . ?
C56 C51 C52 122.6(3) . . ?
C51 C52 C53 117.4(3) . . ?
C51 C52 C60 122.0(3) . . ?
C53 C52 C60 120.6(3) . . ?
C52 C53 H53 119.2 . . ?
C54 C53 C52 121.7(3) . . ?
C54 C53 H53 119.2 . . ?
C53 C54 H54 120.1 . . ?
C53 C54 C55 119.8(3) . . ?
C55 C54 H54 120.1 . . ?
C54 C55 H55 119.6 . . ?
C54 C55 C56 120.7(3) . . ?
C56 C55 H55 119.6 . . ?
C51 C56 C019 121.8(3) . . ?
C51 C56 C55 117.7(3) . . ?
C55 C56 C019 120.5(3) . . ?
C019 C58 H58A 109.5 . . ?
C019 C58 H58B 109.5 . . ?
C019 C58 H58C 109.5 . . ?
H58A C58 H58B 109.5 . . ?
H58A C58 H58C 109.5 . . ?
H58B C58 H58C 109.5 . . ?
C019 C59 H59A 109.5 . . ?
C019 C59 H59B 109.5 . . ?
C019 C59 H59C 109.5 . . ?
H59A C59 H59B 109.5 . . ?
H59A C59 H59C 109.5 . . ?
H59B C59 H59C 109.5 . . ?
C52 C60 H60 108.0 . . ?
C52 C60 C62 110.8(5) . . ?
C61 C60 C52 111.7(3) . . ?
C61 C60 H60 108.0 . . ?
C61 C60 C62 110.3(3) . . ?
C62 C60 H60 108.0 . . ?
C60 C61 H61A 109.5 . . ?
C60 C61 H61B 109.5 . . ?
C60 C61 H61C 109.5 . . ?
H61A C61 H61B 109.5 . . ?
H61A C61 H61C 109.5 . . ?
H61B C61 H61C 109.5 . . ?
C60 C62 H62A 109.5 . . ?
C60 C62 H62B 109.5 . . ?
C60 C62 H62C 109.5 . . ?
H62A C62 H62B 109.5 . . ?
H62A C62 H62C 109.5 . . ?
H62B C62 H62C 109.5 . . ?
C025 C63 N8 118.9(4) . . ?
C025 C63 C64 123.3(4) . . ?
C64 C63 N8 117.8(3) . . ?
C63 C64 C72 122.0(3) . . ?
C65 C64 C63 117.0(4) . . ?
C65 C64 C72 121.0(4) . . ?
C64 C65 H65 119.7 . . ?
C66 C65 C64 120.6(5) . . ?
C66 C65 H65 119.7 . . ?
C65 C66 H66 118.9 . . ?
C65 C66 C67 122.1(4) . . ?
C67 C66 H66 118.9 . . ?
C025 C67 H67 120.2 . . ?
C66 C67 C025 119.6(4) . . ?
C66 C67 H67 120.2 . . ?
C025 C69 H69 106.0 . . ?
C025 C69 C70 111.4(3) . . ?
C025 C69 C71 115.5(4) . . ?
C70 C69 H69 106.0 . . ?
C70 C69 C71 111.3(4) . . ?
C71 C69 H69 106.0 . . ?
C69 C70 H70A 109.5 . . ?
C69 C70 H70B 109.5 . . ?
C69 C70 H70C 109.5 . . ?
H70A C70 H70B 109.5 . . ?
H70A C70 H70C 109.5 . . ?
H70B C70 H70C 109.5 . . ?
C69 C71 H71A 109.5 . . ?
C69 C71 H71B 109.5 . . ?
C69 C71 H71C 109.5 . . ?
H71A C71 H71B 109.5 . . ?
H71A C71 H71C 109.5 . . ?
H71B C71 H71C 109.5 . . ?
C64 C72 H72 106.0 . . ?
C64 C72 C74 110.7(3) . . ?
C73 C72 C64 114.4(4) . . ?
C73 C72 H72 106.0 . . ?
C73 C72 C74 112.9(4) . . ?
C74 C72 H72 106.0 . . ?
C72 C73 H73A 109.5 . . ?
C72 C73 H73B 109.5 . . ?
C72 C73 H73C 109.5 . . ?
H73A C73 H73B 109.5 . . ?
H73A C73 H73C 109.5 . . ?
H73B C73 H73C 109.5 . . ?
C72 C74 H74A 109.5 . . ?
C72 C74 H74B 109.5 . . ?
C72 C74 H74C 109.5 . . ?
H74A C74 H74B 109.5 . . ?
H74A C74 H74C 109.5 . . ?
H74B C74 H74C 109.5 . . ?
N7 C75 C86 138.7(3) . . ?
C76 C75 N7 109.9(3) . . ?
C76 C75 C86 111.4(3) . . ?
N8 C76 C77 140.8(3) . . ?
C75 C76 N8 110.3(3) . . ?
C75 C76 C77 108.8(3) . . ?
C78 C77 C76 136.7(4) . . ?
C78 C77 C82 118.4(3) . . ?
C82 C77 C76 104.9(3) . . ?
C77 C78 H78 121.4 . . ?
C77 C78 C79 117.1(4) . . ?
C79 C78 H78 121.4 . . ?
C78 C79 H79 118.0 . . ?
C80 C79 C78 123.9(3) . . ?
C80 C79 H79 118.0 . . ?
C79 C80 H80 120.2 . . ?
C79 C80 C81 119.7(4) . . ?
C81 C80 H80 120.2 . . ?
C82 C81 C80 116.3(4) . . ?
C82 C81 C83 116.5(3) . . ?
C83 C81 C80 127.2(4) . . ?
C77 C82 C86 111.2(3) . . ?
C81 C82 C77 124.6(3) . . ?
C81 C82 C86 124.2(3) . . ?
C81 C83 H83 119.7 . . ?
C84 C83 C81 120.6(3) . . ?
C84 C83 H83 119.7 . . ?
C83 C84 H84 119.2 . . ?
C83 C84 C85 121.6(4) . . ?
C85 C84 H84 119.2 . . ?
C84 C85 H85 120.3 . . ?
C86 C85 C84 119.3(3) . . ?
C86 C85 H85 120.3 . . ?
C82 C86 C75 103.6(3) . . ?
C85 C86 C75 138.6(3) . . ?
C85 C86 C82 117.8(3) . . ?

loop_
_geom_bond_atom_site_label_1
_geom_bond_atom_site_label_2
_geom_bond_distance
_geom_bond_site_symmetry_2
_geom_bond_publ_flag
N1 B1 1.456(4) . ?
N1 C11 1.380(4) . ?
N1 C12 1.456(4) . ?
B1 N2 1.459(4) . ?
B1 N3 1.429(4) . ?
C1 H1 0.9500 . ?
C1 C2 1.365(5) . ?
C1 C00P 1.406(4) . ?
N2 C10 1.395(4) . ?
N2 C24 1.454(3) . ?
B2 N6 1.434(4) . ?
B2 N7 1.445(5) . ?
B2 N8 1.466(4) . ?
C2 H2 0.9500 . ?
C2 C3 1.416(5) . ?
C3 C4 1.420(4) . ?
C3 C8 1.366(4) . ?
N3 C36 1.393(4) . ?
N3 C40 1.418(4) . ?
C4 H4 0.9500 . ?
C4 C5 1.363(5) . ?
N4 C38 1.520(4) . ?
N4 C41 1.451(4) . ?
N4 C42 1.464(4) . ?
C5 H5 0.9500 . ?
C5 C6 1.423(4) . ?
N5 C43 1.514(4) . ?
N5 C44 1.473(4) . ?
N5 C48 1.480(4) . ?
N6 C49 1.425(4) . ?
N6 C50 1.394(4) . ?
C6 H6 0.9500 . ?
C6 C7 1.383(4) . ?
N7 C51 1.452(4) . ?
N7 C75 1.405(4) . ?
C7 C8 1.412(4) . ?
C7 C11 1.468(4) . ?
C8 C9 1.429(4) . ?
N8 C63 1.450(4) . ?
N8 C76 1.396(4) . ?
C9 C00P 1.389(4) . ?
C9 C10 1.458(4) . ?
C00P H00P 0.9500 . ?
C10 C11 1.360(4) . ?
C12 C13 1.409(4) . ?
C12 C17 1.383(4) . ?
C13 C14 1.378(4) . ?
C13 C21 1.514(4) . ?
C15 H15 0.9500 . ?
C15 C14 1.369(4) . ?
C15 C16 1.384(4) . ?
C14 H14 0.9500 . ?
C16 H16 0.9500 . ?
C16 C17 1.408(4) . ?
C17 C18 1.514(4) . ?
C019 H019 1.0000 . ?
C019 C56 1.517(4) . ?
C019 C58 1.491(5) . ?
C019 C59 1.515(5) . ?
C19 H19A 0.9800 . ?
C19 H19B 0.9800 . ?
C19 H19C 0.9800 . ?
C19 C18 1.525(5) . ?
C18 H18 1.0000 . ?
C18 C20 1.532(5) . ?
C20 H20A 0.9800 . ?
C20 H20B 0.9800 . ?
C20 H20C 0.9800 . ?
C21 H21 1.0000 . ?
C21 C22 1.528(5) . ?
C21 C23 1.527(4) . ?
C22 H22A 0.9800 . ?
C22 H22B 0.9800 . ?
C22 H22C 0.9800 . ?
C24 C25 1.400(4) . ?
C24 C29 1.384(4) . ?
C23 H23A 0.9800 . ?
C23 H23B 0.9800 . ?
C23 H23C 0.9800 . ?
C025 C63 1.369(5) . ?
C025 C67 1.422(6) . ?
C025 C69 1.505(6) . ?
C25 C26 1.388(4) . ?
C25 C33 1.522(4) . ?
C26 H26 0.9500 . ?
C26 C27 1.381(5) . ?
C27 H27 0.9500 . ?
C27 C28 1.369(5) . ?
C28 H28 0.9500 . ?
C28 C29 1.393(4) . ?
C29 C30 1.518(4) . ?
C30 H30 1.0000 . ?
C30 C31 1.502(5) . ?
C30 C32 1.519(5) . ?
C31 H31A 0.9800 . ?
C31 H31B 0.9800 . ?
C31 H31C 0.9800 . ?
C32 H32A 0.9800 . ?
C32 H32B 0.9800 . ?
C32 H32C 0.9800 . ?
C33 H33 1.0000 . ?
C33 C34 1.516(5) . ?
C33 C35 1.533(4) . ?
C34 H34A 0.9800 . ?
C34 H34B 0.9800 . ?
C34 H34C 0.9800 . ?
C35 H35A 0.9800 . ?
C35 H35B 0.9800 . ?
C35 H35C 0.9800 . ?
C36 H36 0.9500 . ?
C36 C37 1.327(4) . ?
C37 H37 0.9500 . ?
C37 C38 1.496(4) . ?
C38 C39 1.515(4) . ?
C38 C43 1.607(5) . ?
C39 H39 0.9500 . ?
C39 C40 1.305(4) . ?
C40 H40 0.9500 . ?
C41 H41A 0.9800 . ?
C41 H41B 0.9800 . ?
C41 H41C 0.9800 . ?
C42 H42A 0.9800 . ?
C42 H42B 0.9800 . ?
C42 H42C 0.9800 . ?
C43 C46 1.495(4) . ?
C43 C47 1.500(4) . ?
C44 H44A 0.9800 . ?
C44 H44B 0.9800 . ?
C44 H44C 0.9800 . ?
C46 H46 0.9500 . ?
C46 C49 1.317(4) . ?
C47 H47 0.9500 . ?
C47 C50 1.332(4) . ?
C48 H48A 0.9800 . ?
C48 H48B 0.9800 . ?
C48 H48C 0.9800 . ?
C49 H49 0.9500 . ?
C50 H50 0.9500 . ?
C51 C52 1.385(4) . ?
C51 C56 1.379(4) . ?
C52 C53 1.389(5) . ?
C52 C60 1.526(5) . ?
C53 H53 0.9500 . ?
C53 C54 1.362(5) . ?
C54 H54 0.9500 . ?
C54 C55 1.376(5) . ?
C55 H55 0.9500 . ?
C55 C56 1.398(4) . ?
C58 H58A 0.9800 . ?
C58 H58B 0.9800 . ?
C58 H58C 0.9800 . ?
C59 H59A 0.9800 . ?
C59 H59B 0.9800 . ?
C59 H59C 0.9800 . ?
C60 H60 1.0000 . ?
C60 C61 1.524(6) . ?
C60 C62 1.525(7) . ?
C61 H61A 0.9800 . ?
C61 H61B 0.9800 . ?
C61 H61C 0.9800 . ?
C62 H62A 0.9800 . ?
C62 H62B 0.9800 . ?
C62 H62C 0.9800 . ?
C63 C64 1.416(5) . ?
C64 C65 1.396(5) . ?
C64 C72 1.501(5) . ?
C65 H65 0.9500 . ?
C65 C66 1.357(6) . ?
C66 H66 0.9500 . ?
C66 C67 1.377(7) . ?
C67 H67 0.9500 . ?
C69 H69 1.0000 . ?
C69 C70 1.511(6) . ?
C69 C71 1.532(5) . ?
C70 H70A 0.9800 . ?
C70 H70B 0.9800 . ?
C70 H70C 0.9800 . ?
C71 H71A 0.9800 . ?
C71 H71B 0.9800 . ?
C71 H71C 0.9800 . ?
C72 H72 1.0000 . ?
C72 C73 1.489(5) . ?
C72 C74 1.530(6) . ?
C73 H73A 0.9800 . ?
C73 H73B 0.9800 . ?
C73 H73C 0.9800 . ?
C74 H74A 0.9800 . ?
C74 H74B 0.9800 . ?
C74 H74C 0.9800 . ?
C75 C76 1.360(4) . ?
C75 C86 1.436(4) . ?
C76 C77 1.457(4) . ?
C77 C78 1.379(4) . ?
C77 C82 1.415(5) . ?
C78 H78 0.9500 . ?
C78 C79 1.430(5) . ?
C79 H79 0.9500 . ?
C79 C80 1.347(5) . ?
C80 H80 0.9500 . ?
C80 C81 1.428(5) . ?
C81 C82 1.373(4) . ?
C81 C83 1.410(5) . ?
C82 C86 1.441(4) . ?
C83 H83 0.9500 . ?
C83 C84 1.395(5) . ?
C84 H84 0.9500 . ?
C84 C85 1.412(5) . ?
C85 H85 0.9500 . ?
C85 C86 1.370(4) . ?

loop_
_geom_torsion_atom_site_label_1
_geom_torsion_atom_site_label_2
_geom_torsion_atom_site_label_3
_geom_torsion_atom_site_label_4
_geom_torsion
_geom_torsion_site_symmetry_1
_geom_torsion_site_symmetry_2
_geom_torsion_site_symmetry_3
_geom_torsion_site_symmetry_4
_geom_torsion_publ_flag
N1 B1 N2 C10 0.6(3) . . . . ?
N1 B1 N2 C24 -174.6(3) . . . . ?
N1 B1 N3 C36 -167.8(3) . . . . ?
N1 B1 N3 C40 11.2(5) . . . . ?
N1 C12 C13 C14 179.6(3) . . . . ?
N1 C12 C13 C21 2.8(4) . . . . ?
N1 C12 C17 C16 -179.5(3) . . . . ?
N1 C12 C17 C18 -0.4(5) . . . . ?
B1 N1 C11 C7 -176.6(3) . . . . ?
B1 N1 C11 C10 0.4(3) . . . . ?
B1 N1 C12 C13 -88.4(4) . . . . ?
B1 N1 C12 C17 93.8(4) . . . . ?
B1 N2 C10 C9 178.5(3) . . . . ?
B1 N2 C10 C11 -0.4(3) . . . . ?
B1 N2 C24 C25 70.1(4) . . . . ?
B1 N2 C24 C29 -111.7(4) . . . . ?
B1 N3 C36 C37 -179.4(3) . . . . ?
B1 N3 C40 C39 -178.9(3) . . . . ?
C1 C2 C3 C4 178.8(3) . . . . ?
C1 C2 C3 C8 0.4(5) . . . . ?
N2 B1 N3 C36 10.1(5) . . . . ?
N2 B1 N3 C40 -171.0(3) . . . . ?
N2 C10 C11 N1 0.0(3) . . . . ?
N2 C10 C11 C7 177.9(2) . . . . ?
N2 C24 C25 C26 174.9(3) . . . . ?
N2 C24 C25 C33 -5.7(4) . . . . ?
N2 C24 C29 C28 -174.7(3) . . . . ?
N2 C24 C29 C30 8.6(4) . . . . ?
B2 N6 C49 C46 179.9(3) . . . . ?
B2 N6 C50 C47 -178.3(3) . . . . ?
B2 N7 C51 C52 -93.3(4) . . . . ?
B2 N7 C51 C56 90.4(4) . . . . ?
B2 N7 C75 C76 0.3(3) . . . . ?
B2 N7 C75 C86 -178.6(4) . . . . ?
B2 N8 C63 C025 76.0(5) . . . . ?
B2 N8 C63 C64 -104.5(4) . . . . ?
B2 N8 C76 C75 0.0(4) . . . . ?
B2 N8 C76 C77 178.4(4) . . . . ?
C2 C1 C00P C9 1.4(5) . . . . ?
C2 C3 C4 C5 -178.9(3) . . . . ?
C2 C3 C8 C7 -179.9(3) . . . . ?
C2 C3 C8 C9 0.1(4) . . . . ?
C3 C4 C5 C6 -0.7(5) . . . . ?
C3 C8 C9 C00P 0.2(4) . . . . ?
C3 C8 C9 C10 179.2(3) . . . . ?
N3 B1 N2 C10 -177.7(3) . . . . ?
N3 B1 N2 C24 7.2(5) . . . . ?
N3 C36 C37 C38 -4.3(5) . . . . ?
C4 C3 C8 C7 1.5(4) . . . . ?
C4 C3 C8 C9 -178.5(3) . . . . ?
C4 C5 C6 C7 0.8(5) . . . . ?
N4 C38 C39 C40 116.5(3) . . . . ?
N4 C38 C43 N5 146.2(2) . . . . ?
N4 C38 C43 C46 28.5(3) . . . . ?
N4 C38 C43 C47 -92.2(3) . . . . ?
C5 C6 C7 C8 0.2(4) . . . . ?
C5 C6 C7 C11 178.2(3) . . . . ?
N5 C43 C46 C49 115.9(3) . . . . ?
N5 C43 C47 C50 -113.1(4) . . . . ?
N6 B2 N7 C51 1.0(6) . . . . ?
N6 B2 N7 C75 178.9(3) . . . . ?
N6 B2 N8 C63 2.3(6) . . . . ?
N6 B2 N8 C76 -179.1(3) . . . . ?
C6 C7 C8 C3 -1.4(4) . . . . ?
C6 C7 C8 C9 178.7(2) . . . . ?
C6 C7 C11 N1 -0.4(6) . . . . ?
C6 C7 C11 C10 -177.4(3) . . . . ?
N7 B2 N6 C49 6.3(5) . . . . ?
N7 B2 N6 C50 -171.4(3) . . . . ?
N7 B2 N8 C63 -178.5(3) . . . . ?
N7 B2 N8 C76 0.2(3) . . . . ?
N7 C51 C52 C53 -176.7(3) . . . . ?
N7 C51 C52 C60 3.9(5) . . . . ?
N7 C51 C56 C019 -2.6(5) . . . . ?
N7 C51 C56 C55 176.1(3) . . . . ?
N7 C75 C76 N8 -0.2(4) . . . . ?
N7 C75 C76 C77 -179.2(2) . . . . ?
N7 C75 C86 C82 179.1(3) . . . . ?
N7 C75 C86 C85 0.5(7) . . . . ?
C7 C8 C9 C00P -179.8(3) . . . . ?
C7 C8 C9 C10 -0.8(3) . . . . ?
C8 C3 C4 C5 -0.5(4) . . . . ?
C8 C7 C11 N1 177.7(3) . . . . ?
C8 C7 C11 C10 0.7(3) . . . . ?
C8 C9 C00P C1 -0.9(4) . . . . ?
C8 C9 C10 N2 -177.5(3) . . . . ?
C8 C9 C10 C11 1.3(3) . . . . ?
N8 B2 N6 C49 -174.7(3) . . . . ?
N8 B2 N6 C50 7.6(5) . . . . ?
N8 B2 N7 C51 -178.2(3) . . . . ?
N8 B2 N7 C75 -0.3(3) . . . . ?
N8 C63 C64 C65 -178.7(3) . . . . ?
N8 C63 C64 C72 4.4(5) . . . . ?
N8 C76 C77 C78 1.8(7) . . . . ?
N8 C76 C77 C82 -178.8(4) . . . . ?
C9 C10 C11 N1 -179.2(2) . . . . ?
C9 C10 C11 C7 -1.3(3) . . . . ?
C00P C1 C2 C3 -1.1(5) . . . . ?
C00P C9 C10 N2 1.2(6) . . . . ?
C00P C9 C10 C11 180.0(3) . . . . ?
C10 N2 C24 C25 -104.6(3) . . . . ?
C10 N2 C24 C29 73.6(3) . . . . ?
C10 C9 C00P C1 -179.5(3) . . . . ?
C11 N1 B1 N2 -0.6(3) . . . . ?
C11 N1 B1 N3 177.6(3) . . . . ?
C11 N1 C12 C13 78.7(3) . . . . ?
C11 N1 C12 C17 -99.2(3) . . . . ?
C11 C7 C8 C3 -180.0(3) . . . . ?
C11 C7 C8 C9 0.1(3) . . . . ?
C12 N1 B1 N2 167.6(3) . . . . ?
C12 N1 B1 N3 -14.2(5) . . . . ?
C12 N1 C11 C7 13.3(5) . . . . ?
C12 N1 C11 C10 -169.7(2) . . . . ?
C12 C13 C14 C15 1.6(5) . . . . ?
C12 C13 C21 C22 103.9(3) . . . . ?
C12 C13 C21 C23 -131.3(3) . . . . ?
C12 C17 C18 C19 -117.4(3) . . . . ?
C12 C17 C18 C20 118.6(3) . . . . ?
C13 C12 C17 C16 2.7(5) . . . . ?
C13 C12 C17 C18 -178.2(3) . . . . ?
C15 C16 C17 C12 -1.9(5) . . . . ?
C15 C16 C17 C18 178.9(3) . . . . ?
C14 C13 C21 C22 -72.8(4) . . . . ?
C14 C13 C21 C23 52.0(4) . . . . ?
C14 C15 C16 C17 1.1(5) . . . . ?
C16 C15 C14 C13 -0.9(5) . . . . ?
C16 C17 C18 C19 61.7(4) . . . . ?
C16 C17 C18 C20 -62.3(4) . . . . ?
C17 C12 C13 C14 -2.6(5) . . . . ?
C17 C12 C13 C21 -179.4(3) . . . . ?
C21 C13 C14 C15 178.4(3) . . . . ?
C24 N2 C10 C9 -5.5(5) . . . . ?
C24 N2 C10 C11 175.7(2) . . . . ?
C24 C25 C26 C27 0.1(5) . . . . ?
C24 C25 C33 C34 -152.1(3) . . . . ?
C24 C25 C33 C35 83.6(4) . . . . ?
C24 C29 C30 C31 93.0(4) . . . . ?
C24 C29 C30 C32 -143.1(3) . . . . ?
C025 C63 C64 C65 0.8(5) . . . . ?
C025 C63 C64 C72 -176.1(3) . . . . ?
C25 C24 C29 C28 3.4(5) . . . . ?
C25 C24 C29 C30 -173.2(3) . . . . ?
C25 C26 C27 C28 2.8(5) . . . . ?
C26 C25 C33 C34 27.2(4) . . . . ?
C26 C25 C33 C35 -97.1(3) . . . . ?
C26 C27 C28 C29 -2.7(5) . . . . ?
C27 C28 C29 C24 -0.4(5) . . . . ?
C27 C28 C29 C30 176.3(3) . . . . ?
C28 C29 C30 C31 -83.5(4) . . . . ?
C28 C29 C30 C32 40.3(5) . . . . ?
C29 C24 C25 C26 -3.3(5) . . . . ?
C29 C24 C25 C33 176.1(3) . . . . ?
C33 C25 C26 C27 -179.3(3) . . . . ?
C36 N3 C40 C39 0.2(4) . . . . ?
C36 C37 C38 N4 -112.7(3) . . . . ?
C36 C37 C38 C39 4.5(4) . . . . ?
C36 C37 C38 C43 125.9(3) . . . . ?
C37 C38 C39 C40 -2.9(4) . . . . ?
C37 C38 C43 N5 -90.6(3) . . . . ?
C37 C38 C43 C46 151.7(3) . . . . ?
C37 C38 C43 C47 31.0(4) . . . . ?
C38 C39 C40 N3 0.8(5) . . . . ?
C38 C43 C46 C49 -126.8(3) . . . . ?
C38 C43 C47 C50 126.8(4) . . . . ?
C39 C38 C43 N5 29.8(3) . . . . ?
C39 C38 C43 C46 -87.9(3) . . . . ?
C39 C38 C43 C47 151.4(3) . . . . ?
C40 N3 C36 C37 1.5(4) . . . . ?
C41 N4 C38 C37 -56.2(3) . . . . ?
C41 N4 C38 C39 -173.5(3) . . . . ?
C41 N4 C38 C43 68.8(3) . . . . ?
C42 N4 C38 C37 66.5(3) . . . . ?
C42 N4 C38 C39 -50.9(3) . . . . ?
C42 N4 C38 C43 -168.5(3) . . . . ?
C43 C38 C39 C40 -127.0(3) . . . . ?
C43 C46 C49 N6 2.4(5) . . . . ?
C43 C47 C50 N6 -5.6(6) . . . . ?
C44 N5 C43 C38 67.3(3) . . . . ?
C44 N5 C43 C46 -173.7(3) . . . . ?
C44 N5 C43 C47 -55.9(4) . . . . ?
C46 C43 C47 C50 4.8(5) . . . . ?
C47 C43 C46 C49 -3.3(4) . . . . ?
C48 N5 C43 C38 -168.1(3) . . . . ?
C48 N5 C43 C46 -49.0(3) . . . . ?
C48 N5 C43 C47 68.7(4) . . . . ?
C49 N6 C50 C47 3.8(5) . . . . ?
C50 N6 C49 C46 -2.2(4) . . . . ?
C51 N7 C75 C76 178.7(3) . . . . ?
C51 N7 C75 C86 -0.2(5) . . . . ?
C51 C52 C53 C54 0.8(6) . . . . ?
C51 C52 C60 C61 111.8(4) . . . . ?
C51 C52 C60 C62 -124.8(4) . . . . ?
C52 C51 C56 C019 -178.8(3) . . . . ?
C52 C51 C56 C55 0.0(5) . . . . ?
C52 C53 C54 C55 -0.5(6) . . . . ?
C53 C52 C60 C61 -67.6(5) . . . . ?
C53 C52 C60 C62 55.7(5) . . . . ?
C53 C54 C55 C56 -0.1(6) . . . . ?
C54 C55 C56 C019 179.1(3) . . . . ?
C54 C55 C56 C51 0.3(5) . . . . ?
C56 C51 C52 C53 -0.5(5) . . . . ?
C56 C51 C52 C60 -179.9(3) . . . . ?
C58 C019 C56 C51 -94.6(4) . . . . ?
C58 C019 C56 C55 86.7(4) . . . . ?
C59 C019 C56 C51 140.4(3) . . . . ?
C59 C019 C56 C55 -38.3(4) . . . . ?
C60 C52 C53 C54 -179.8(4) . . . . ?
C63 N8 C76 C75 178.9(3) . . . . ?
C63 N8 C76 C77 -2.7(6) . . . . ?
C63 C025 C67 C66 -0.1(6) . . . . ?
C63 C025 C69 C70 86.4(5) . . . . ?
C63 C025 C69 C71 -145.4(4) . . . . ?
C63 C64 C65 C66 1.0(6) . . . . ?
C63 C64 C72 C73 -152.2(4) . . . . ?
C63 C64 C72 C74 78.9(5) . . . . ?
C64 C65 C66 C67 -2.3(7) . . . . ?
C65 C64 C72 C73 31.0(6) . . . . ?
C65 C64 C72 C74 -97.9(4) . . . . ?
C65 C66 C67 C025 1.9(7) . . . . ?
C67 C025 C63 N8 178.3(3) . . . . ?
C67 C025 C63 C64 -1.2(5) . . . . ?
C67 C025 C69 C70 -93.8(5) . . . . ?
C67 C025 C69 C71 34.4(5) . . . . ?
C69 C025 C63 N8 -1.9(5) . . . . ?
C69 C025 C63 C64 178.6(3) . . . . ?
C69 C025 C67 C66 -180.0(4) . . . . ?
C72 C64 C65 C66 177.9(4) . . . . ?
C75 N7 C51 C52 88.9(3) . . . . ?
C75 N7 C51 C56 -87.4(3) . . . . ?
C75 C76 C77 C78 -179.8(4) . . . . ?
C75 C76 C77 C82 -0.3(3) . . . . ?
C76 N8 C63 C025 -102.5(4) . . . . ?
C76 N8 C63 C64 77.0(4) . . . . ?
C76 C75 C86 C82 0.3(3) . . . . ?
C76 C75 C86 C85 -178.4(4) . . . . ?
C76 C77 C78 C79 179.8(3) . . . . ?
C76 C77 C82 C81 178.6(3) . . . . ?
C76 C77 C82 C86 0.5(3) . . . . ?
C77 C78 C79 C80 1.1(5) . . . . ?
C77 C82 C86 C75 -0.5(3) . . . . ?
C77 C82 C86 C85 178.5(3) . . . . ?
C78 C77 C82 C81 -1.8(5) . . . . ?
C78 C77 C82 C86 -179.9(3) . . . . ?
C78 C79 C80 C81 -1.2(5) . . . . ?
C79 C80 C81 C82 -0.2(5) . . . . ?
C79 C80 C81 C83 -179.5(3) . . . . ?
C80 C81 C82 C77 1.7(5) . . . . ?
C80 C81 C82 C86 179.5(3) . . . . ?
C80 C81 C83 C84 -179.9(3) . . . . ?
C81 C82 C86 C75 -178.6(3) . . . . ?
C81 C82 C86 C85 0.4(4) . . . . ?
C81 C83 C84 C85 0.2(6) . . . . ?
C82 C77 C78 C79 0.4(4) . . . . ?
C82 C81 C83 C84 0.8(5) . . . . ?
C83 C81 C82 C77 -178.9(3) . . . . ?
C83 C81 C82 C86 -1.1(5) . . . . ?
C83 C84 C85 C86 -0.9(5) . . . . ?
C84 C85 C86 C75 179.1(3) . . . . ?
C84 C85 C86 C82 0.6(4) . . . . ?
C86 C75 C76 N8 179.0(3) . . . . ?
C86 C75 C76 C77 0.0(4) . . . . ?

loop_
_smtbx_masks_void_nr
_smtbx_masks_void_average_x
_smtbx_masks_void_average_y
_smtbx_masks_void_average_z
_smtbx_masks_void_volume
_smtbx_masks_void_count_electrons
_smtbx_masks_void_content
1 -0.177 -0.434 -0.177 2820.4 443.6 ?
